data_7111932
loop_
_publ_author_name
'Dinesh G. (Dan) Patel'
'Ian M. Walton'
'Jordan M. Cox'
'Cody J. Gleason'
'David R. Butzer'
'Jason B. Benedict'

_publ_section_title
;
 Photoresponsive porous materials: the design and synthesis of
 photochromic diarylethene-based linkers and a metal-organic framework
;
_journal_name_full Chem.Commun.
_journal_page_first 2653
_journal_paper_doi 10.1039/c3cc49666j
_journal_volume 50
_journal_year 2014
_chemical_formula_moiety 'C26 H20 Br2 O S2'
_chemical_formula_sum 'C26 H20 Br2 O S2'
_chemical_formula_weight 572.36
_chemical_name_systematic
;
 ?
;
_space_group_crystal_system triclinic
_space_group_IT_number 2
_space_group_name_Hall '-P 1'
_space_group_name_H-M_alt 'P -1'
_symmetry_space_group_name_Hall '-P 1'
_symmetry_space_group_name_H-M 'P -1'
_atom_sites_solution_hydrogens geom
_atom_sites_solution_primary direct
_audit_creation_date 2013-11-16
_audit_creation_method
;
Olex2 1.2
(compiled 2013.11.15 svn.r2834 for OlexSys, GUI svn.r4707)
;
_cell_angle_alpha 89.5730(11)
_cell_angle_beta 85.9664(11)
_cell_angle_gamma 76.2250(12)
_cell_formula_units_Z 2
_cell_length_a 9.9642(4)
_cell_length_b 11.4661(4)
_cell_length_c 11.6872(4)
_cell_measurement_reflns_used 7441
_cell_measurement_temperature 90
_cell_measurement_theta_max 26.346
_cell_measurement_theta_min 2.441
_cell_volume 1293.59(8)
_computing_molecular_graphics 'Olex2 (Dolomanov et al., 2009)'
_computing_publication_material 'Olex2 (Dolomanov et al., 2009)'
_computing_structure_refinement 'XL (Sheldrick, 2008)'
_computing_structure_solution 'XS (Sheldrick, 2008)'
_diffrn_ambient_temperature 90
_diffrn_detector 'Bruker APEX2 area detector'
_diffrn_detector_area_resol_mean 7.9
_diffrn_detector_type 'CCD area detector'
_diffrn_measured_fraction_theta_full 1.000
_diffrn_measured_fraction_theta_max 0.999
_diffrn_measurement_device 'three-circle diffractometer'
_diffrn_measurement_device_type 'Bruker SMART APEX2 area detector'
_diffrn_measurement_method '\w and \f scans'
_diffrn_radiation_monochromator 'mirror optics'
_diffrn_radiation_probe x-ray
_diffrn_radiation_type MoK\a
_diffrn_radiation_wavelength 0.71073
_diffrn_reflns_av_R_equivalents 0.0622
_diffrn_reflns_av_unetI/netI 0.0609
_diffrn_reflns_Laue_measured_fraction_full 1.000
_diffrn_reflns_Laue_measured_fraction_max 0.999
_diffrn_reflns_limit_h_max 12
_diffrn_reflns_limit_h_min -12
_diffrn_reflns_limit_k_max 14
_diffrn_reflns_limit_k_min -14
_diffrn_reflns_limit_l_max 14
_diffrn_reflns_limit_l_min -14
_diffrn_reflns_number 23952
_diffrn_reflns_point_group_measured_fraction_full 1.000
_diffrn_reflns_point_group_measured_fraction_max 0.999
_diffrn_reflns_theta_full 26.000
_diffrn_reflns_theta_max 26.408
_diffrn_reflns_theta_min 1.747
_diffrn_source 'microfocus rotating anode'
_diffrn_source_type 'Incoatec I\ms'
_exptl_absorpt_coefficient_mu 3.310
_exptl_absorpt_correction_T_max 0.7454
_exptl_absorpt_correction_T_min 0.6692
_exptl_absorpt_correction_type multi-scan
_exptl_absorpt_process_details
;
SADABS-2012/1 (Bruker,2012) was used for absorption correction.
wR2(int) was 0.0590 before and 0.0483 after correction.
The Ratio of minimum to maximum transmission is 0.8978.
The \l/2 correction factor is 0.0015.
;
_exptl_crystal_colour 'clear yellowish colourless'
_exptl_crystal_colour_lustre clear
_exptl_crystal_colour_modifier yellowish
_exptl_crystal_colour_primary colourless
_exptl_crystal_density_diffrn 1.469
_exptl_crystal_description plate
_exptl_crystal_F_000 572
_exptl_crystal_recrystallization_method 'Crystallized from toluene'
_exptl_crystal_size_max 0.1
_exptl_crystal_size_mid 0.05
_exptl_crystal_size_min 0.02
_refine_diff_density_max 0.692
_refine_diff_density_min -0.439
_refine_diff_density_rms 0.105
_refine_ls_extinction_method none
_refine_ls_goodness_of_fit_ref 1.027
_refine_ls_hydrogen_treatment riding
_refine_ls_matrix_type full
_refine_ls_number_parameters 284
_refine_ls_number_reflns 5329
_refine_ls_number_restraints 6
_refine_ls_restrained_S_all 1.028
_refine_ls_R_factor_all 0.0753
_refine_ls_R_factor_gt 0.0455
_refine_ls_shift/su_max 0.001
_refine_ls_shift/su_mean 0.000
_refine_ls_structure_factor_coef Fsqd
_refine_ls_weighting_details 'w=1/[\s^2^(Fo^2^)+(0.0474P)^2^+0.8756P] where P=(Fo^2^+2Fc^2^)/3'
_refine_ls_weighting_scheme calc
_refine_ls_wR_factor_gt 0.0967
_refine_ls_wR_factor_ref 0.1057
_reflns_Friedel_coverage 0.000
_reflns_number_gt 3800
_reflns_number_total 5329
_reflns_threshold_expression 'I > 2\s(I)'
_cod_data_source_file c3cc49666j.txt
_cod_data_source_block 4a
_cod_database_code 7111932
_shelxl_version_number 2013-3
_shelx_space_group_comment
;
The symmetry employed for this shelxl refinement is uniquely defined
by the following loop, which should always be used as a source of
symmetry information in preference to the above space-group names.
They are only intended as comments.
;
_olex2_refinement_description
;
1. Fixed Uiso
 At 1.2 times of:
  All C(H) groups
 At 1.5 times of:
  All C(H,H,H) groups
2. Uiso/Uaniso restraints and constraints
Uanis(C13) \\sim Ueq: with sigma of 0.002 and sigma for terminal atoms of 0.02
3.a Aromatic/amide H refined with riding coordinates:
 C2(H2), C8(H8), C16(H16), C11(H11), C4(H4), C9(H9), C22(H22), C5(H5)
3.b Idealised Me refined as rotating group:
 C26(H26A,H26B,H26C), C20(H20A,H20B,H20C), C25(H25A,H25B,H25C), C19(H19A,H19B,
 H19C)
;

loop_
_space_group_symop_operation_xyz
'x, y, z'
'-x, -y, -z'

loop_
_atom_site_label
_atom_site_type_symbol
_atom_site_fract_x
_atom_site_fract_y
_atom_site_fract_z
_atom_site_U_iso_or_equiv
_atom_site_adp_type
_atom_site_occupancy
_atom_site_site_symmetry_order
_atom_site_calc_flag
_atom_site_refinement_flags_posn
_atom_site_refinement_flags_adp
Br1 Br 0.31397(5) 0.66942(4) 1.18334(3) 0.02917(14) Uani 1 1 d . .
Br2 Br 0.92029(5) 0.78449(5) 0.40175(4) 0.03333(15) Uani 1 1 d . .
S2 S 0.27902(11) 0.62112(9) 0.49576(8) 0.0191(2) Uani 1 1 d . .
S1 S 0.04413(12) 1.08688(9) 0.87421(9) 0.0257(3) Uani 1 1 d . .
O1 O 0.4326(3) 0.9858(2) 0.6410(2) 0.0234(7) Uani 1 1 d . .
C3 C 0.4223(4) 0.6860(3) 1.0462(3) 0.0197(9) Uani 1 1 d . .
C13 C 0.4674(4) 0.8869(3) 0.6826(3) 0.0153(8) Uani 1 1 d . U
C10 C 0.8198(4) 0.7617(4) 0.5415(4) 0.0249(10) Uani 1 1 d . .
C7 C 0.6646(4) 0.7220(4) 0.7398(3) 0.0198(9) Uani 1 1 d . .
C1 C 0.4381(4) 0.7613(3) 0.8549(3) 0.0152(8) Uani 1 1 d . .
C17 C -0.0136(4) 0.9735(4) 0.8129(3) 0.0202(9) Uani 1 1 d . .
C2 C 0.3593(4) 0.7499(3) 0.9554(3) 0.0181(9) Uani 1 1 d . .
H2 H 0.2627 0.7857 0.9619 0.022 Uiso 1 1 calc R .
C8 C 0.7986(4) 0.6515(4) 0.7130(4) 0.0270(10) Uani 1 1 d . .
H8 H 0.8371 0.5891 0.7635 0.032 Uiso 1 1 calc R .
C21 C 0.3469(4) 0.7273(3) 0.6662(3) 0.0147(8) Uani 1 1 d . .
C24 C 0.2913(4) 0.7520(4) 0.5612(3) 0.0174(8) Uani 1 1 d . .
C16 C 0.0967(4) 0.8874(3) 0.7705(3) 0.0175(9) Uani 1 1 d . .
H16 H 0.0869 0.8168 0.7333 0.021 Uiso 1 1 calc R .
C11 C 0.6890(4) 0.8327(4) 0.5640(3) 0.0218(9) Uani 1 1 d . .
H11 H 0.6523 0.8953 0.5130 0.026 Uiso 1 1 calc R .
C4 C 0.5614(4) 0.6344(4) 1.0398(3) 0.0234(10) Uani 1 1 d . .
H4 H 0.6029 0.5909 1.1029 0.028 Uiso 1 1 calc R .
C18 C 0.2163(4) 1.0180(3) 0.8431(3) 0.0212(9) Uani 1 1 d . .
C23 C 0.3535(4) 0.5321(4) 0.6047(3) 0.0178(9) Uani 1 1 d . .
C9 C 0.8758(4) 0.6703(4) 0.6152(4) 0.0322(11) Uani 1 1 d . .
H9 H 0.9663 0.6214 0.5984 0.039 Uiso 1 1 calc R .
C12 C 0.6104(4) 0.8124(3) 0.6623(3) 0.0185(9) Uani 1 1 d . .
C22 C 0.3840(4) 0.6011(3) 0.6877(3) 0.0163(8) Uani 1 1 d . .
H22 H 0.4266 0.5684 0.7549 0.020 Uiso 1 1 calc R .
C6 C 0.5812(4) 0.7092(3) 0.8465(3) 0.0182(9) Uani 1 1 d . .
C5 C 0.6408(4) 0.6462(4) 0.9405(3) 0.0240(10) Uani 1 1 d . .
H5 H 0.7376 0.6110 0.9360 0.029 Uiso 1 1 calc R .
C26 C 0.2466(4) 0.8695(4) 0.5006(3) 0.0230(9) Uani 1 1 d . .
H26A H 0.3275 0.8899 0.4604 0.035 Uiso 1 1 calc GR .
H26B H 0.2034 0.9327 0.5569 0.035 Uiso 1 1 calc GR .
H26C H 0.1796 0.8625 0.4451 0.035 Uiso 1 1 calc GR .
C15 C 0.2287(4) 0.9110(3) 0.7862(3) 0.0157(8) Uani 1 1 d . .
C14 C 0.3661(4) 0.8245(3) 0.7504(3) 0.0155(8) Uani 1 1 d . .
C20 C 0.3254(5) 1.0778(4) 0.8783(4) 0.0333(11) Uani 1 1 d . .
H20A H 0.3515 1.1259 0.8147 0.050 Uiso 1 1 calc GR .
H20B H 0.4069 1.0166 0.8984 0.050 Uiso 1 1 calc GR .
H20C H 0.2891 1.1300 0.9450 0.050 Uiso 1 1 calc GR .
C25 C 0.3748(4) 0.3976(4) 0.6006(4) 0.0243(10) Uani 1 1 d . .
H25A H 0.2851 0.3767 0.6136 0.036 Uiso 1 1 calc GR .
H25B H 0.4354 0.3614 0.6604 0.036 Uiso 1 1 calc GR .
H25C H 0.4176 0.3671 0.5253 0.036 Uiso 1 1 calc GR .
C19 C -0.1635(4) 0.9776(4) 0.8114(4) 0.0280(10) Uani 1 1 d . .
H19A H -0.2081 0.9955 0.8887 0.042 Uiso 1 1 calc GR .
H19B H -0.1751 0.8997 0.7856 0.042 Uiso 1 1 calc GR .
H19C H -0.2062 1.0402 0.7587 0.042 Uiso 1 1 calc GR .

loop_
_atom_site_aniso_label
_atom_site_aniso_U_11
_atom_site_aniso_U_22
_atom_site_aniso_U_33
_atom_site_aniso_U_23
_atom_site_aniso_U_13
_atom_site_aniso_U_12
Br1 0.0413(3) 0.0281(3) 0.0138(2) 0.00662(17) -0.00191(19) 0.0002(2)
Br2 0.0216(2) 0.0498(3) 0.0297(3) 0.0193(2) -0.00392(19) -0.0106(2)
S2 0.0210(5) 0.0236(6) 0.0122(5) -0.0034(4) -0.0018(4) -0.0039(4)
S1 0.0382(7) 0.0156(5) 0.0198(5) -0.0022(4) -0.0029(5) 0.0007(5)
O1 0.0301(17) 0.0194(15) 0.0225(15) 0.0117(12) -0.0101(13) -0.0077(13)
C3 0.033(2) 0.016(2) 0.0113(19) 0.0016(16) -0.0062(17) -0.0060(18)
C13 0.0183(15) 0.0179(15) 0.0103(14) 0.0021(12) -0.0066(12) -0.0040(13)
C10 0.021(2) 0.036(3) 0.023(2) 0.0146(19) -0.0081(18) -0.017(2)
C7 0.024(2) 0.023(2) 0.018(2) 0.0075(17) -0.0110(18) -0.0137(19)
C1 0.028(2) 0.0101(19) 0.0095(18) 0.0046(15) -0.0091(16) -0.0072(17)
C17 0.027(2) 0.020(2) 0.0106(19) 0.0027(16) -0.0012(17) 0.0016(18)
C2 0.030(2) 0.012(2) 0.0134(19) 0.0000(15) -0.0091(17) -0.0051(18)
C8 0.022(2) 0.033(3) 0.025(2) 0.016(2) -0.0089(19) -0.004(2)
C21 0.0127(19) 0.018(2) 0.0123(18) 0.0015(16) -0.0006(15) -0.0022(16)
C24 0.016(2) 0.023(2) 0.0139(19) 0.0002(16) -0.0012(16) -0.0038(17)
C16 0.029(2) 0.012(2) 0.0116(18) 0.0025(15) -0.0055(17) -0.0034(18)
C11 0.023(2) 0.023(2) 0.022(2) 0.0085(18) -0.0098(18) -0.0080(19)
C4 0.036(3) 0.021(2) 0.015(2) 0.0079(17) -0.0142(19) -0.006(2)
C18 0.035(3) 0.015(2) 0.014(2) 0.0037(16) -0.0055(18) -0.0050(19)
C23 0.015(2) 0.021(2) 0.0147(19) -0.0013(16) 0.0005(16) -0.0001(17)
C9 0.017(2) 0.041(3) 0.037(3) 0.013(2) -0.004(2) -0.002(2)
C12 0.022(2) 0.019(2) 0.018(2) 0.0055(16) -0.0106(17) -0.0095(18)
C22 0.016(2) 0.023(2) 0.0100(18) 0.0030(16) -0.0016(16) -0.0046(17)
C6 0.026(2) 0.014(2) 0.018(2) 0.0058(16) -0.0087(17) -0.0081(18)
C5 0.024(2) 0.023(2) 0.026(2) 0.0097(18) -0.0133(19) -0.0031(19)
C26 0.027(2) 0.029(2) 0.014(2) 0.0081(17) -0.0096(18) -0.006(2)
C15 0.026(2) 0.014(2) 0.0078(18) 0.0041(15) -0.0059(16) -0.0041(17)
C14 0.020(2) 0.013(2) 0.0136(19) 0.0040(15) -0.0065(16) -0.0040(17)
C20 0.055(3) 0.023(2) 0.026(2) -0.0020(19) -0.010(2) -0.016(2)
C25 0.026(2) 0.022(2) 0.024(2) -0.0043(18) -0.0034(19) -0.0037(19)
C19 0.031(3) 0.031(3) 0.019(2) -0.0011(19) 0.0013(19) -0.002(2)

loop_
_atom_type_symbol
_atom_type_description
_atom_type_scat_dispersion_real
_atom_type_scat_dispersion_imag
_atom_type_scat_source
C C 0.0033 0.0016 'International Tables Vol C Tables 4.2.6.8 and 6.1.1.4'
H H 0.0000 0.0000 'International Tables Vol C Tables 4.2.6.8 and 6.1.1.4'
Br Br -0.2901 2.4595 'International Tables Vol C Tables 4.2.6.8 and 6.1.1.4'
O O 0.0106 0.0060 'International Tables Vol C Tables 4.2.6.8 and 6.1.1.4'
S S 0.1246 0.1234 'International Tables Vol C Tables 4.2.6.8 and 6.1.1.4'

loop_
_geom_angle_atom_site_label_1
_geom_angle_atom_site_label_2
_geom_angle_atom_site_label_3
_geom_angle
C23 S2 C24 93.33(19)
C17 S1 C18 93.6(2)
C2 C3 Br1 119.6(3)
C4 C3 Br1 119.0(3)
C4 C3 C2 121.5(4)
O1 C13 C12 121.4(4)
O1 C13 C14 123.6(3)
C12 C13 C14 114.9(3)
C11 C10 Br2 118.6(3)
C11 C10 C9 121.2(4)
C9 C10 Br2 120.1(3)
C8 C7 C12 117.6(4)
C8 C7 C6 123.4(4)
C12 C7 C6 118.9(4)
C2 C1 C6 119.8(3)
C2 C1 C14 119.6(4)
C6 C1 C14 120.4(3)
C16 C17 S1 109.4(3)
C16 C17 C19 128.9(4)
C19 C17 S1 121.7(3)
C3 C2 C1 119.6(4)
C9 C8 C7 121.7(4)
C24 C21 C22 111.8(3)
C24 C21 C14 124.0(3)
C22 C21 C14 124.2(3)
C21 C24 S2 110.2(3)
C21 C24 C26 130.3(4)
C26 C24 S2 119.5(3)
C17 C16 C15 114.9(4)
C10 C11 C12 119.4(4)
C3 C4 C5 119.3(4)
C15 C18 S1 110.3(3)
C15 C18 C20 130.3(4)
C20 C18 S1 119.4(3)
C22 C23 S2 110.0(3)
C22 C23 C25 128.6(4)
C25 C23 S2 121.3(3)
C8 C9 C10 119.2(4)
C7 C12 C13 120.5(4)
C11 C12 C13 118.6(3)
C11 C12 C7 120.9(4)
C23 C22 C21 114.5(3)
C1 C6 C7 119.6(3)
C5 C6 C7 121.7(4)
C5 C6 C1 118.7(4)
C4 C5 C6 121.1(4)
C16 C15 C14 123.9(3)
C18 C15 C16 111.8(4)
C18 C15 C14 124.2(4)
C13 C14 C1 108.4(3)
C13 C14 C21 103.8(3)
C21 C14 C1 108.5(3)
C15 C14 C13 112.5(3)
C15 C14 C1 111.8(3)
C15 C14 C21 111.4(3)

loop_
_geom_bond_atom_site_label_1
_geom_bond_atom_site_label_2
_geom_bond_distance
Br1 C3 1.902(4)
Br2 C10 1.905(4)
S2 C24 1.723(4)
S2 C23 1.723(4)
S1 C17 1.721(4)
S1 C18 1.724(4)
O1 C13 1.212(4)
C3 C2 1.386(5)
C3 C4 1.368(6)
C13 C12 1.480(5)
C13 C14 1.543(5)
C10 C11 1.371(6)
C10 C9 1.388(6)
C7 C8 1.402(6)
C7 C12 1.405(5)
C7 C6 1.476(5)
C1 C2 1.390(5)
C1 C6 1.405(5)
C1 C14 1.548(5)
C17 C16 1.358(5)
C17 C19 1.484(6)
C8 C9 1.377(6)
C21 C24 1.382(5)
C21 C22 1.431(5)
C21 C14 1.546(5)
C24 C26 1.503(5)
C16 C15 1.428(5)
C11 C12 1.395(5)
C4 C5 1.383(6)
C18 C15 1.375(5)
C18 C20 1.498(6)
C23 C22 1.352(5)
C23 C25 1.506(5)
C6 C5 1.399(5)
C15 C14 1.520(5)

loop_
_geom_torsion_atom_site_label_1
_geom_torsion_atom_site_label_2
_geom_torsion_atom_site_label_3
_geom_torsion_atom_site_label_4
_geom_torsion
Br1 C3 C2 C1 -179.5(3)
Br1 C3 C4 C5 -179.9(3)
Br2 C10 C11 C12 175.9(3)
Br2 C10 C9 C8 -176.7(3)
S2 C23 C22 C21 0.6(4)
S1 C17 C16 C15 -0.2(4)
S1 C18 C15 C16 -0.6(4)
S1 C18 C15 C14 -177.2(3)
O1 C13 C12 C7 156.6(4)
O1 C13 C12 C11 -24.3(6)
O1 C13 C14 C1 -139.3(4)
O1 C13 C14 C21 105.5(4)
O1 C13 C14 C15 -15.1(5)
C3 C4 C5 C6 -0.5(6)
C10 C11 C12 C13 -177.6(4)
C10 C11 C12 C7 1.5(6)
C7 C8 C9 C10 0.2(7)
C7 C6 C5 C4 -179.7(4)
C1 C6 C5 C4 0.4(6)
C17 S1 C18 C15 0.5(3)
C17 S1 C18 C20 -179.7(3)
C17 C16 C15 C18 0.5(5)
C17 C16 C15 C14 177.2(3)
C2 C3 C4 C5 0.0(6)
C2 C1 C6 C7 -179.7(3)
C2 C1 C6 C5 0.2(6)
C2 C1 C14 C13 148.8(3)
C2 C1 C14 C21 -99.0(4)
C2 C1 C14 C15 24.3(5)
C8 C7 C12 C13 177.4(4)
C8 C7 C12 C11 -1.7(6)
C8 C7 C6 C1 -164.6(4)
C8 C7 C6 C5 15.5(6)
C24 S2 C23 C22 0.9(3)
C24 S2 C23 C25 179.9(3)
C24 C21 C22 C23 -2.2(5)
C24 C21 C14 C13 -61.9(5)
C24 C21 C14 C1 -177.1(4)
C24 C21 C14 C15 59.4(5)
C16 C15 C14 C13 132.2(3)
C16 C15 C14 C1 -105.6(4)
C16 C15 C14 C21 16.0(5)
C11 C10 C9 C8 -0.5(7)
C4 C3 C2 C1 0.6(6)
C18 S1 C17 C16 -0.2(3)
C18 S1 C17 C19 179.7(3)
C18 C15 C14 C13 -51.6(5)
C18 C15 C14 C1 70.7(5)
C18 C15 C14 C21 -167.7(3)
C23 S2 C24 C21 -2.1(3)
C23 S2 C24 C26 176.7(3)
C9 C10 C11 C12 -0.4(7)
C12 C13 C14 C1 46.1(4)
C12 C13 C14 C21 -69.1(4)
C12 C13 C14 C15 170.2(3)
C12 C7 C8 C9 0.8(6)
C12 C7 C6 C1 18.0(6)
C12 C7 C6 C5 -161.9(4)
C22 C21 C24 S2 2.8(4)
C22 C21 C24 C26 -175.9(4)
C22 C21 C14 C13 118.3(4)
C22 C21 C14 C1 3.2(5)
C22 C21 C14 C15 -120.3(4)
C6 C7 C8 C9 -176.6(4)
C6 C7 C12 C13 -5.0(6)
C6 C7 C12 C11 175.9(4)
C6 C1 C2 C3 -0.7(6)
C6 C1 C14 C13 -35.1(5)
C6 C1 C14 C21 77.1(4)
C6 C1 C14 C15 -159.6(3)
C14 C13 C12 C7 -28.6(5)
C14 C13 C12 C11 150.5(3)
C14 C1 C2 C3 175.5(3)
C14 C1 C6 C7 4.2(5)
C14 C1 C6 C5 -175.9(3)
C14 C21 C24 S2 -177.0(3)
C14 C21 C24 C26 4.3(7)
C14 C21 C22 C23 177.6(4)
C20 C18 C15 C16 179.6(4)
C20 C18 C15 C14 3.0(6)
C25 C23 C22 C21 -178.4(4)
C19 C17 C16 C15 -180.0(4)

loop_
_smtbx_masks_void_nr
_smtbx_masks_void_average_x
_smtbx_masks_void_average_y
_smtbx_masks_void_average_z
_smtbx_masks_void_volume
_smtbx_masks_void_count_electrons
1 0.000 0.500 0.000 45.6 40.9
